data_2231995
loop_
_publ_author_name
'Qin, Yuan'
'Xi, Haitao'
'Chen, Liang'
'Sun, Xiaoqiang'

_publ_section_title
;
 7-Amino-4-hydroxy-4-trifluoromethyl-3,4-dihydroquinolin-2(1<i>H</i>)-one
;
_journal_coeditor_code MW2019
_journal_issue 10
_journal_name_full 'Acta Crystallographica Section E'
_journal_page_first o2616
_journal_paper_doi 10.1107/S1600536811035471
_journal_volume 67
_journal_year 2011
_chemical_formula_iupac 'C10 H9 F3 N2 O2'
_chemical_formula_moiety 'C10 H9 F3 N2 O2'
_chemical_formula_sum 'C10 H9 F3 N2 O2'
_chemical_formula_weight 246.19
_chemical_name_systematic
;
7-Amino-4-hydroxy-4-trifluoromethyl-3,4-dihydroquinolin-2(1<i>H</i>)-one
;
_space_group_IT_number 14
_symmetry_cell_setting monoclinic
_symmetry_space_group_name_Hall '-P 2ybc'
_symmetry_space_group_name_H-M 'P 1 21/c 1'
_atom_sites_solution_hydrogens geom
_atom_sites_solution_primary direct
_atom_sites_solution_secondary difmap
_audit_creation_method SHELXL-97
_cell_angle_alpha 90.00
_cell_angle_beta 95.747(2)
_cell_angle_gamma 90.00
_cell_formula_units_Z 4
_cell_length_a 8.6770(9)
_cell_length_b 10.0816(11)
_cell_length_c 11.6293(12)
_cell_measurement_reflns_used 4544
_cell_measurement_temperature 296(2)
_cell_measurement_theta_max 30.36
_cell_measurement_theta_min 2.36
_cell_volume 1012.20(18)
_computing_cell_refinement 'SAINT (Bruker, 2000)'
_computing_data_collection 'SMART (Bruker, 2000)'
_computing_data_reduction 'SAINT (Bruker, 2000)'
_computing_molecular_graphics 'SHELXTL (Sheldrick, 2008)'
_computing_publication_material 'SHELXTL (Sheldrick, 2008)'
_computing_structure_refinement 'SHELXL97 (Sheldrick, 2008)'
_computing_structure_solution 'SHELXS97 (Sheldrick, 2008)'
_diffrn_ambient_temperature 296(2)
_diffrn_measured_fraction_theta_full 0.985
_diffrn_measured_fraction_theta_max 0.985
_diffrn_measurement_device_type 'Bruker SMART APEX CCD'
_diffrn_measurement_method '\f and \w'
_diffrn_radiation_monochromator graphite
_diffrn_radiation_source 'fine-focus sealed tube'
_diffrn_radiation_type MoK\a
_diffrn_radiation_wavelength 0.71073
_diffrn_reflns_av_R_equivalents 0.0275
_diffrn_reflns_av_sigmaI/netI 0.0296
_diffrn_reflns_limit_h_max 10
_diffrn_reflns_limit_h_min -11
_diffrn_reflns_limit_k_max 8
_diffrn_reflns_limit_k_min -12
_diffrn_reflns_limit_l_max 15
_diffrn_reflns_limit_l_min -15
_diffrn_reflns_number 6400
_diffrn_reflns_theta_full 27.49
_diffrn_reflns_theta_max 27.49
_diffrn_reflns_theta_min 2.36
_exptl_absorpt_coefficient_mu 0.150
_exptl_absorpt_correction_T_max 0.9779
_exptl_absorpt_correction_T_min 0.9706
_exptl_absorpt_correction_type multi-scan
_exptl_absorpt_process_details '(SADABS; Bruker, 2000)'
_exptl_crystal_colour yellow
_exptl_crystal_density_diffrn 1.616
_exptl_crystal_density_method 'not measured'
_exptl_crystal_description prism
_exptl_crystal_F_000 504
_exptl_crystal_size_max 0.20
_exptl_crystal_size_mid 0.18
_exptl_crystal_size_min 0.15
_refine_diff_density_max 0.332
_refine_diff_density_min -0.275
_refine_ls_extinction_method none
_refine_ls_goodness_of_fit_ref 1.058
_refine_ls_hydrogen_treatment mixed
_refine_ls_matrix_type full
_refine_ls_number_parameters 170
_refine_ls_number_reflns 2283
_refine_ls_number_restraints 0
_refine_ls_restrained_S_all 1.058
_refine_ls_R_factor_all 0.0465
_refine_ls_R_factor_gt 0.0396
_refine_ls_shift/su_max 0.000
_refine_ls_shift/su_mean 0.000
_refine_ls_structure_factor_coef Fsqd
_refine_ls_weighting_details 'calc w=1/[\s^2^(Fo^2^)+(0.0568P)^2^+0.3518P] where P=(Fo^2^+2Fc^2^)/3'
_refine_ls_weighting_scheme calc
_refine_ls_wR_factor_gt 0.1074
_refine_ls_wR_factor_ref 0.1116
_reflns_number_gt 2021
_reflns_number_total 2283
_reflns_threshold_expression I>2\s(I)
_cod_data_source_file mw2019.cif
_cod_data_source_block I
_cod_original_sg_symbol_H-M 'P 21/c'
_cod_database_code 2231995
_cod_database_fobs_code 2231995

loop_
_symmetry_equiv_pos_as_xyz
'x, y, z'
'-x, y+1/2, -z+1/2'
'-x, -y, -z'
'x, -y-1/2, z-1/2'

loop_
_atom_site_type_symbol
_atom_site_label
_atom_site_fract_x
_atom_site_fract_y
_atom_site_fract_z
_atom_site_U_iso_or_equiv
_atom_site_adp_type
_atom_site_calc_flag
_atom_site_refinement_flags
_atom_site_occupancy
_atom_site_symmetry_multiplicity
C C1 0.12400(17) 0.21289(16) 0.23013(12) 0.0372(3) Uani d . 1 1
C C2 0.19252(14) 0.08079(13) 0.27561(10) 0.0268(3) Uani d . 1 1
C C3 0.35833(14) 0.10123(13) 0.32715(10) 0.0258(3) Uani d . 1 1
C C4 0.39150(15) 0.15288(14) 0.43763(11) 0.0313(3) Uani d . 1 1
H H4 0.3104 0.1748 0.4807 0.038 Uiso calc R 1 1
C C5 0.54182(16) 0.17229(14) 0.48484(11) 0.0316(3) Uani d . 1 1
H H5 0.5613 0.2075 0.5588 0.038 Uiso calc R 1 1
C C6 0.66507(14) 0.13917(13) 0.42169(11) 0.0272(3) Uani d . 1 1
C C7 0.63442(14) 0.08873(14) 0.31075(10) 0.0280(3) Uani d . 1 1
H H7 0.7158 0.0669 0.2679 0.034 Uiso calc R 1 1
C C8 0.48175(14) 0.07080(13) 0.26335(10) 0.0254(3) Uani d . 1 1
C C9 0.31363(15) -0.01002(14) 0.09840(11) 0.0292(3) Uani d . 1 1
C C10 0.18645(15) -0.02086(15) 0.17766(12) 0.0340(3) Uani d . 1 1
H H10A 0.1903 -0.1089 0.2114 0.041 Uiso calc R 1 1
H H10B 0.0875 -0.0122 0.1314 0.041 Uiso calc R 1 1
F F1 0.13125(13) 0.30710(10) 0.31014(9) 0.0552(3) Uani d . 1 1
F F2 0.19747(15) 0.25830(12) 0.14294(10) 0.0652(4) Uani d . 1 1
F F3 -0.02624(11) 0.20090(12) 0.19086(9) 0.0572(3) Uani d . 1 1
N N1 0.81794(14) 0.15133(14) 0.47467(11) 0.0333(3) Uani d . 1 1
N N2 0.45399(13) 0.02567(12) 0.14878(9) 0.0309(3) Uani d . 1 1
O O1 0.09075(11) 0.04442(11) 0.35806(8) 0.0334(3) Uani d . 1 1
O O2 0.29139(12) -0.03941(11) -0.00459(8) 0.0377(3) Uani d . 1 1
H H1B 0.532(2) 0.026(2) 0.1011(16) 0.048(5) Uiso d . 1 1
H H1A 0.893(3) 0.136(2) 0.4276(17) 0.053(5) Uiso d . 1 1
H H2A 0.833(2) 0.225(2) 0.5140(17) 0.049(5) Uiso d . 1 1
H H1C 0.129(2) -0.013(2) 0.4017(17) 0.052(6) Uiso d . 1 1

loop_
_atom_site_aniso_label
_atom_site_aniso_U_11
_atom_site_aniso_U_22
_atom_site_aniso_U_33
_atom_site_aniso_U_12
_atom_site_aniso_U_13
_atom_site_aniso_U_23
C1 0.0338(7) 0.0466(8) 0.0327(7) 0.0068(6) 0.0103(6) 0.0097(6)
C2 0.0231(6) 0.0364(7) 0.0223(5) 0.0016(5) 0.0089(4) 0.0026(5)
C3 0.0233(6) 0.0314(6) 0.0238(6) 0.0016(5) 0.0075(4) -0.0006(5)
C4 0.0293(6) 0.0400(7) 0.0261(6) 0.0047(5) 0.0104(5) -0.0051(5)
C5 0.0336(7) 0.0381(7) 0.0236(6) 0.0006(5) 0.0056(5) -0.0068(5)
C6 0.0257(6) 0.0291(6) 0.0270(6) -0.0004(5) 0.0041(5) 0.0017(5)
C7 0.0247(6) 0.0346(7) 0.0263(6) 0.0008(5) 0.0098(5) -0.0016(5)
C8 0.0266(6) 0.0287(6) 0.0220(6) 0.0002(5) 0.0082(4) -0.0017(5)
C9 0.0301(6) 0.0326(7) 0.0259(6) -0.0018(5) 0.0078(5) -0.0039(5)
C10 0.0277(6) 0.0437(8) 0.0316(7) -0.0082(5) 0.0086(5) -0.0051(6)
F1 0.0573(6) 0.0454(6) 0.0630(7) 0.0190(5) 0.0057(5) -0.0057(5)
F2 0.0781(8) 0.0630(7) 0.0605(7) 0.0136(6) 0.0360(6) 0.0336(6)
F3 0.0394(5) 0.0721(7) 0.0575(6) 0.0128(5) -0.0082(4) 0.0183(5)
N1 0.0269(6) 0.0430(7) 0.0301(6) -0.0026(5) 0.0028(5) -0.0002(5)
N2 0.0270(5) 0.0439(7) 0.0235(5) -0.0030(5) 0.0103(4) -0.0072(5)
O1 0.0246(5) 0.0497(6) 0.0278(5) 0.0051(4) 0.0116(4) 0.0112(4)
O2 0.0361(5) 0.0519(6) 0.0257(5) -0.0045(4) 0.0057(4) -0.0085(4)

loop_
_atom_type_symbol
_atom_type_description
_atom_type_scat_dispersion_real
_atom_type_scat_dispersion_imag
_atom_type_scat_source
C C 0.0033 0.0016 'International Tables Vol C Tables 4.2.6.8 and 6.1.1.4'
H H 0.0000 0.0000 'International Tables Vol C Tables 4.2.6.8 and 6.1.1.4'
N N 0.0061 0.0033 'International Tables Vol C Tables 4.2.6.8 and 6.1.1.4'
O O 0.0106 0.0060 'International Tables Vol C Tables 4.2.6.8 and 6.1.1.4'
F F 0.0171 0.0103 'International Tables Vol C Tables 4.2.6.8 and 6.1.1.4'

loop_
_geom_angle_atom_site_label_1
_geom_angle_atom_site_label_2
_geom_angle_atom_site_label_3
_geom_angle
F1 C1 F2 107.17(14)
F1 C1 F3 106.21(12)
F2 C1 F3 107.12(12)
F1 C1 C2 113.02(12)
F2 C1 C2 111.29(12)
F3 C1 C2 111.68(13)
O1 C2 C3 113.53(10)
O1 C2 C10 110.72(11)
C3 C2 C10 110.25(10)
O1 C2 C1 102.26(10)
C3 C2 C1 109.79(11)
C10 C2 C1 110.02(11)
C4 C3 C8 118.34(12)
C4 C3 C2 121.13(11)
C8 C3 C2 120.52(11)
C5 C4 C3 121.46(11)
C5 C4 H4 119.3
C3 C4 H4 119.3
C4 C5 C6 120.04(12)
C4 C5 H5 120.0
C6 C5 H5 120.0
C7 C6 C5 119.40(11)
C7 C6 N1 121.48(11)
C5 C6 N1 119.03(12)
C6 C7 C8 120.07(11)
C6 C7 H7 120.0
C8 C7 H7 120.0
C7 C8 C3 120.67(11)
C7 C8 N2 118.84(10)
C3 C8 N2 120.46(11)
O2 C9 N2 122.34(12)
O2 C9 C10 121.57(12)
N2 C9 C10 115.97(11)
C9 C10 C2 115.66(11)
C9 C10 H10A 108.4
C2 C10 H10A 108.4
C9 C10 H10B 108.4
C2 C10 H10B 108.4
H10A C10 H10B 107.4
C6 N1 H1A 115.2(13)
C6 N1 H2A 112.7(13)
H1A N1 H2A 112.4(18)
C9 N2 C8 124.10(11)
C9 N2 H1B 115.3(12)
C8 N2 H1B 120.3(12)
C2 O1 H1C 111.2(14)

loop_
_geom_bond_atom_site_label_1
_geom_bond_atom_site_label_2
_geom_bond_distance
C1 F1 1.3267(19)
C1 F2 1.3318(17)
C1 F3 1.3429(18)
C1 C2 1.531(2)
C2 O1 1.4153(14)
C2 C3 1.5162(17)
C2 C10 1.5292(18)
C3 C4 1.3896(17)
C3 C8 1.3966(16)
C4 C5 1.3776(19)
C4 H4 0.9300
C5 C6 1.3970(17)
C5 H5 0.9300
C6 C7 1.3875(18)
C6 N1 1.4109(17)
C7 C8 1.3947(17)
C7 H7 0.9300
C8 N2 1.4057(16)
C9 O2 1.2301(16)
C9 N2 1.3465(17)
C9 C10 1.5110(17)
C10 H10A 0.9700
C10 H10B 0.9700
N1 H1A 0.91(2)
N1 H2A 0.87(2)
N2 H1B 0.92(2)
O1 H1C 0.82(2)

loop_
_geom_hbond_atom_site_label_D
_geom_hbond_atom_site_label_H
_geom_hbond_atom_site_label_A
_geom_hbond_site_symmetry_A
_geom_hbond_distance_DH
_geom_hbond_distance_HA
_geom_hbond_distance_DA
_geom_hbond_angle_DHA
N1 H1A O1 1_655 0.91(2) 2.17(2) 3.0409(16) 160.0(18)
N2 H1B O2 3_655 0.92(2) 1.99(2) 2.9075(15) 175.3(18)
O1 H1C N1 3_656 0.82(2) 2.02(2) 2.8280(16) 168(2)
N1 H2A F3 4_666 0.87(2) 2.41(2) 3.1124(16) 138.5(17)
C4 H4 F2 4_566 0.93 2.31 3.1846(16) 156.0

loop_
_geom_torsion_atom_site_label_1
_geom_torsion_atom_site_label_2
_geom_torsion_atom_site_label_3
_geom_torsion_atom_site_label_4
_geom_torsion
F1 C1 C2 O1 64.75(14)
F2 C1 C2 O1 -174.61(13)
F3 C1 C2 O1 -54.94(14)
F1 C1 C2 C3 -56.07(14)
F2 C1 C2 C3 64.58(15)
F3 C1 C2 C3 -175.76(11)
F1 C1 C2 C10 -177.58(11)
F2 C1 C2 C10 -56.93(16)
F3 C1 C2 C10 62.73(14)
O1 C2 C3 C4 -34.07(17)
C10 C2 C3 C4 -158.94(12)
C1 C2 C3 C4 79.68(15)
O1 C2 C3 C8 147.20(12)
C10 C2 C3 C8 22.32(16)
C1 C2 C3 C8 -99.05(14)
C8 C3 C4 C5 -0.9(2)
C2 C3 C4 C5 -179.71(13)
C3 C4 C5 C6 -0.4(2)
C4 C5 C6 C7 1.0(2)
C4 C5 C6 N1 -175.69(13)
C5 C6 C7 C8 -0.3(2)
N1 C6 C7 C8 176.28(12)
C6 C7 C8 C3 -1.0(2)
C6 C7 C8 N2 176.92(12)
C4 C3 C8 C7 1.62(19)
C2 C3 C8 C7 -179.61(12)
C4 C3 C8 N2 -176.26(12)
C2 C3 C8 N2 2.50(19)
O2 C9 C10 C2 -147.86(14)
N2 C9 C10 C2 36.06(18)
O1 C2 C10 C9 -167.21(11)
C3 C2 C10 C9 -40.75(16)
C1 C2 C10 C9 80.49(15)
O2 C9 N2 C8 174.33(13)
C10 C9 N2 C8 -9.6(2)
C7 C8 N2 C9 171.88(13)
C3 C8 N2 C9 -10.2(2)
